data_2232812
loop_
_publ_author_name
'Hazeen, Akram'
'Zhang, Yan'
'Mao, Minchong'
'Wheeler, Kraig A.'
'McGuire, Mark E.'

_publ_section_title
;
 6-[(4-Hydroxyphenyl)diazenyl]-1,10-phenanthrolin-1-ium chloride
 monohydrate
;
_journal_coeditor_code JJ2106
_journal_issue 12
_journal_name_full 'Acta Crystallographica Section E'
_journal_page_first o3151
_journal_paper_doi 10.1107/S1600536811044941
_journal_volume 67
_journal_year 2011
_chemical_formula_iupac 'C18 H13 N4 O +, Cl -, H2 O'
_chemical_formula_moiety 'C18 H13 N4 O +, Cl -, H2 O'
_chemical_formula_sum 'C18 H15 Cl N4 O2'
_chemical_formula_weight 354.79
_chemical_name_systematic
;
6-[(4-Hydroxyphenyl)diazenyl]-1,10-phenanthrolin-1-ium chloride monohydrate
;
_space_group_IT_number 2
_symmetry_cell_setting triclinic
_symmetry_space_group_name_Hall '-P 1'
_symmetry_space_group_name_H-M 'P -1'
_atom_sites_solution_hydrogens geom
_atom_sites_solution_primary direct
_atom_sites_solution_secondary difmap
_audit_creation_method SHELXL-97
_cell_angle_alpha 78.535(3)
_cell_angle_beta 80.379(3)
_cell_angle_gamma 78.212(3)
_cell_formula_units_Z 2
_cell_length_a 7.6732(4)
_cell_length_b 7.7894(4)
_cell_length_c 14.1225(7)
_cell_measurement_reflns_used 4384
_cell_measurement_temperature 100(2)
_cell_measurement_theta_max 66.739
_cell_measurement_theta_min 3.221
_cell_volume 802.73(7)
_computing_cell_refinement 'SAINT (Bruker, 2008)'
_computing_data_collection 'APEX2 (Bruker, 2008)'
_computing_data_reduction 'SAINT (Bruker, 2008)'
_computing_molecular_graphics 'X-SEED (Barbour, 2001)'
_computing_publication_material 'SHELXL97 (Sheldrick, 2008)'
_computing_structure_refinement 'SHELXL97 (Sheldrick, 2008)'
_computing_structure_solution 'SHELXS97 (Sheldrick, 2008)'
_diffrn_ambient_temperature 100(2)
_diffrn_detector_area_resol_mean 8.33
_diffrn_measured_fraction_theta_full 0.969
_diffrn_measured_fraction_theta_max 0.969
_diffrn_measurement_device_type 'Bruker APEXII CCD'
_diffrn_measurement_method 'phi and omega scans'
_diffrn_radiation_monochromator graphite
_diffrn_radiation_source 'fine-focus sealed tube'
_diffrn_radiation_type CuK\a
_diffrn_radiation_wavelength 1.54178
_diffrn_reflns_av_R_equivalents 0.0505
_diffrn_reflns_av_sigmaI/netI 0.0327
_diffrn_reflns_limit_h_max 9
_diffrn_reflns_limit_h_min -9
_diffrn_reflns_limit_k_max 9
_diffrn_reflns_limit_k_min -7
_diffrn_reflns_limit_l_max 16
_diffrn_reflns_limit_l_min -16
_diffrn_reflns_number 15401
_diffrn_reflns_theta_full 67.42
_diffrn_reflns_theta_max 67.42
_diffrn_reflns_theta_min 3.22
_exptl_absorpt_coefficient_mu 2.284
_exptl_absorpt_correction_T_max 0.9142
_exptl_absorpt_correction_T_min 0.4537
_exptl_absorpt_correction_type multi-scan
_exptl_absorpt_process_details '(SADABS; Bruker, 2008)'
_exptl_crystal_colour orange
_exptl_crystal_density_diffrn 1.468
_exptl_crystal_density_method 'not measured'
_exptl_crystal_description 'transparent plate'
_exptl_crystal_F_000 368
_exptl_crystal_size_max 0.41
_exptl_crystal_size_mid 0.26
_exptl_crystal_size_min 0.04
_refine_diff_density_max 0.402
_refine_diff_density_min -0.211
_refine_ls_extinction_method none
_refine_ls_goodness_of_fit_ref 1.025
_refine_ls_hydrogen_treatment mixed
_refine_ls_matrix_type full
_refine_ls_number_parameters 242
_refine_ls_number_reflns 2806
_refine_ls_number_restraints 0
_refine_ls_restrained_S_all 1.025
_refine_ls_R_factor_all 0.0511
_refine_ls_R_factor_gt 0.0425
_refine_ls_shift/su_max 0.000
_refine_ls_shift/su_mean 0.000
_refine_ls_structure_factor_coef Fsqd
_refine_ls_weighting_details 'calc w=1/[\s^2^(Fo^2^)+(0.0805P)^2^+0.1676P] where P=(Fo^2^+2Fc^2^)/3'
_refine_ls_weighting_scheme calc
_refine_ls_wR_factor_gt 0.1121
_refine_ls_wR_factor_ref 0.1180
_reflns_number_gt 2407
_reflns_number_total 2806
_reflns_threshold_expression I>2sigma(I)
_cod_data_source_file jj2106.cif
_cod_data_source_block I
_cod_database_code 2232812
_cod_database_fobs_code 2232812

loop_
_symmetry_equiv_pos_as_xyz
'x, y, z'
'-x, -y, -z'

loop_
_atom_site_type_symbol
_atom_site_label
_atom_site_fract_x
_atom_site_fract_y
_atom_site_fract_z
_atom_site_U_iso_or_equiv
_atom_site_adp_type
_atom_site_calc_flag
_atom_site_refinement_flags
_atom_site_occupancy
_atom_site_symmetry_multiplicity
Cl Cl1 0.24720(6) 0.24063(6) 0.05019(3) 0.02974(18) Uani d . 1 1
O O1 0.8362(2) 1.58116(19) -0.72107(11) 0.0356(4) Uani d . 1 1
O O2 0.0147(2) 0.5892(2) 0.10617(11) 0.0319(4) Uani d . 1 1
N N1 0.3212(2) 0.6808(2) -0.09907(12) 0.0286(4) Uani d . 1 1
N N2 0.5247(2) 0.3608(2) -0.12489(13) 0.0278(4) Uani d . 1 1
N N3 0.6421(2) 0.9679(2) -0.39335(12) 0.0289(4) Uani d . 1 1
N N4 0.7403(2) 0.9508(2) -0.47300(12) 0.0288(4) Uani d . 1 1
C C1 0.2241(3) 0.8387(3) -0.08742(15) 0.0301(5) Uani d . 1 1
H H1 0.1353 0.8451 -0.0320 0.036 Uiso calc R 1 1
C C2 0.2451(3) 0.9963(3) -0.15216(16) 0.0307(5) Uani d . 1 1
H H2 0.1716 1.1059 -0.1405 0.037 Uiso calc R 1 1
C C3 0.3723(3) 0.9915(3) -0.23242(15) 0.0289(5) Uani d . 1 1
H H3 0.3878 1.0975 -0.2771 0.035 Uiso calc R 1 1
C C4 0.4799(3) 0.8273(3) -0.24789(14) 0.0265(4) Uani d . 1 1
C C5 0.6165(3) 0.8060(3) -0.33052(14) 0.0272(4) Uani d . 1 1
C C6 0.7152(3) 0.6433(3) -0.34203(15) 0.0281(4) Uani d . 1 1
H H6 0.8043 0.6327 -0.3970 0.034 Uiso calc R 1 1
C C7 0.6860(3) 0.4882(3) -0.27224(15) 0.0277(4) Uani d . 1 1
C C8 0.7851(3) 0.3169(3) -0.27964(15) 0.0302(5) Uani d . 1 1
H H8 0.8755 0.3004 -0.3335 0.036 Uiso calc R 1 1
C C9 0.7517(3) 0.1734(3) -0.20927(16) 0.0314(5) Uani d . 1 1
H H9 0.8194 0.0580 -0.2139 0.038 Uiso calc R 1 1
C C10 0.6177(3) 0.1993(3) -0.13131(15) 0.0298(5) Uani d . 1 1
H H10 0.5928 0.1010 -0.0826 0.036 Uiso calc R 1 1
C C11 0.5531(3) 0.5072(3) -0.19183(14) 0.0263(4) Uani d . 1 1
C C12 0.4470(3) 0.6768(3) -0.17871(14) 0.0258(4) Uani d . 1 1
C C13 0.7674(3) 1.1138(3) -0.53279(15) 0.0273(4) Uani d . 1 1
C C14 0.6952(3) 1.2806(3) -0.50623(16) 0.0337(5) Uani d . 1 1
H H14 0.6267 1.2879 -0.4441 0.040 Uiso calc R 1 1
C C15 0.7232(3) 1.4333(3) -0.56975(16) 0.0344(5) Uani d . 1 1
H H15 0.6758 1.5458 -0.5508 0.041 Uiso calc R 1 1
C C16 0.8206(3) 1.4250(3) -0.66197(15) 0.0302(5) Uani d . 1 1
C C17 0.8979(3) 1.2599(3) -0.68827(15) 0.0283(4) Uani d . 1 1
H H17 0.9682 1.2527 -0.7499 0.034 Uiso calc R 1 1
C C18 0.8705(3) 1.1070(3) -0.62302(15) 0.0284(4) Uani d . 1 1
H H18 0.9236 0.9943 -0.6405 0.034 Uiso calc R 1 1
H H4 0.902(4) 1.565(4) -0.783(2) 0.052(8) Uiso d . 1 1
H H19 0.442(4) 0.377(3) -0.076(2) 0.045(7) Uiso d . 1 1
H H20 0.077(4) 0.494(4) 0.091(2) 0.054(8) Uiso d . 1 1
H H21 -0.055(4) 0.622(4) 0.062(2) 0.050(8) Uiso d . 1 1

loop_
_atom_site_aniso_label
_atom_site_aniso_U_11
_atom_site_aniso_U_22
_atom_site_aniso_U_33
_atom_site_aniso_U_12
_atom_site_aniso_U_13
_atom_site_aniso_U_23
Cl1 0.0299(3) 0.0235(3) 0.0305(3) 0.00016(18) -0.00177(19) 0.00097(18)
O1 0.0425(9) 0.0243(8) 0.0323(8) -0.0014(6) 0.0041(7) 0.0007(6)
O2 0.0383(9) 0.0256(8) 0.0288(8) 0.0005(6) -0.0038(7) -0.0041(6)
N1 0.0299(9) 0.0255(9) 0.0280(9) -0.0050(7) -0.0016(7) -0.0011(7)
N2 0.0282(9) 0.0249(9) 0.0272(9) -0.0021(7) -0.0023(7) -0.0013(7)
N3 0.0283(9) 0.0280(9) 0.0276(9) -0.0033(7) -0.0025(7) -0.0010(7)
N4 0.0277(9) 0.0292(10) 0.0262(9) -0.0026(7) -0.0035(7) 0.0005(7)
C1 0.0291(11) 0.0284(11) 0.0298(11) -0.0026(8) 0.0014(8) -0.0049(8)
C2 0.0345(11) 0.0226(11) 0.0330(11) -0.0016(8) -0.0031(9) -0.0048(8)
C3 0.0324(11) 0.0233(11) 0.0298(11) -0.0056(8) -0.0043(8) -0.0011(8)
C4 0.0256(10) 0.0268(11) 0.0268(10) -0.0040(8) -0.0065(8) -0.0017(8)
C5 0.0279(10) 0.0253(11) 0.0267(10) -0.0035(8) -0.0067(8) 0.0005(8)
C6 0.0268(10) 0.0307(11) 0.0251(10) -0.0040(8) -0.0005(8) -0.0040(8)
C7 0.0261(10) 0.0264(11) 0.0290(11) -0.0014(8) -0.0049(8) -0.0034(8)
C8 0.0286(11) 0.0291(11) 0.0309(11) -0.0008(8) -0.0024(8) -0.0059(8)
C9 0.0321(11) 0.0235(11) 0.0358(11) -0.0001(8) -0.0045(9) -0.0033(8)
C10 0.0321(11) 0.0215(11) 0.0337(11) -0.0022(8) -0.0067(9) -0.0002(8)
C11 0.0277(10) 0.0236(10) 0.0274(10) -0.0047(8) -0.0067(8) -0.0014(8)
C12 0.0254(10) 0.0246(11) 0.0269(10) -0.0032(8) -0.0049(8) -0.0032(8)
C13 0.0258(10) 0.0268(11) 0.0271(10) -0.0022(8) -0.0054(8) -0.0001(8)
C14 0.0363(12) 0.0315(12) 0.0280(11) -0.0025(9) 0.0030(9) -0.0026(9)
C15 0.0403(12) 0.0244(11) 0.0334(12) -0.0009(9) 0.0024(9) -0.0040(8)
C16 0.0306(11) 0.0268(11) 0.0300(11) -0.0031(8) -0.0046(8) 0.0013(8)
C17 0.0274(10) 0.0286(11) 0.0267(10) -0.0024(8) -0.0023(8) -0.0029(8)
C18 0.0281(10) 0.0266(11) 0.0276(10) 0.0007(8) -0.0053(8) -0.0025(8)

loop_
_atom_type_symbol
_atom_type_description
_atom_type_scat_dispersion_real
_atom_type_scat_dispersion_imag
_atom_type_scat_source
C C 0.0181 0.0091 'International Tables Vol C Tables 4.2.6.8 and 6.1.1.4'
H H 0.0000 0.0000 'International Tables Vol C Tables 4.2.6.8 and 6.1.1.4'
N N 0.0311 0.0180 'International Tables Vol C Tables 4.2.6.8 and 6.1.1.4'
O O 0.0492 0.0322 'International Tables Vol C Tables 4.2.6.8 and 6.1.1.4'
Cl Cl 0.3639 0.7018 'International Tables Vol C Tables 4.2.6.8 and 6.1.1.4'

loop_
_geom_angle_atom_site_label_1
_geom_angle_atom_site_label_2
_geom_angle_atom_site_label_3
_geom_angle
C16 O1 H4 112.0(17)
H20 O2 H21 103(3)
C1 N1 C12 116.57(17)
C10 N2 C11 123.09(19)
C10 N2 H19 120.1(18)
C11 N2 H19 116.8(18)
N4 N3 C5 115.16(16)
N3 N4 C13 113.91(16)
N1 C1 C2 123.65(19)
N1 C1 H1 118.2
C2 C1 H1 118.2
C3 C2 C1 119.52(18)
C3 C2 H2 120.2
C1 C2 H2 120.2
C2 C3 C4 119.12(18)
C2 C3 H3 120.4
C4 C3 H3 120.4
C12 C4 C3 116.77(18)
C12 C4 C5 119.30(17)
C3 C4 C5 123.92(18)
C6 C5 N3 124.55(18)
C6 C5 C4 121.23(18)
N3 C5 C4 114.16(17)
C5 C6 C7 120.71(19)
C5 C6 H6 119.6
C7 C6 H6 119.6
C11 C7 C8 118.16(19)
C11 C7 C6 118.55(18)
C8 C7 C6 123.28(19)
C9 C8 C7 120.38(19)
C9 C8 H8 119.8
C7 C8 H8 119.8
C8 C9 C10 119.17(19)
C8 C9 H9 120.4
C10 C9 H9 120.4
N2 C10 C9 120.14(19)
N2 C10 H10 119.9
C9 C10 H10 119.9
N2 C11 C7 119.06(18)
N2 C11 C12 119.30(18)
C7 C11 C12 121.64(18)
N1 C12 C4 124.37(18)
N1 C12 C11 117.06(17)
C4 C12 C11 118.57(18)
C18 C13 C14 118.72(19)
C18 C13 N4 117.59(18)
C14 C13 N4 123.69(18)
C15 C14 C13 120.14(19)
C15 C14 H14 119.9
C13 C14 H14 119.9
C14 C15 C16 120.64(19)
C14 C15 H15 119.7
C16 C15 H15 119.7
O1 C16 C17 123.39(19)
O1 C16 C15 116.79(18)
C17 C16 C15 119.82(19)
C18 C17 C16 118.89(19)
C18 C17 H17 120.6
C16 C17 H17 120.6
C17 C18 C13 121.70(18)
C17 C18 H18 119.2
C13 C18 H18 119.2

loop_
_geom_bond_atom_site_label_1
_geom_bond_atom_site_label_2
_geom_bond_distance
O1 C16 1.347(2)
O1 H4 0.95(3)
O2 H20 0.84(3)
O2 H21 0.85(3)
N1 C1 1.327(3)
N1 C12 1.355(3)
N2 C10 1.326(3)
N2 C11 1.358(3)
N2 H19 0.87(3)
N3 N4 1.259(2)
N3 C5 1.419(3)
N4 C13 1.411(3)
C1 C2 1.398(3)
C1 H1 0.9500
C2 C3 1.368(3)
C2 H2 0.9500
C3 C4 1.409(3)
C3 H3 0.9500
C4 C12 1.405(3)
C4 C5 1.444(3)
C5 C6 1.362(3)
C6 C7 1.430(3)
C6 H6 0.9500
C7 C11 1.404(3)
C7 C8 1.408(3)
C8 C9 1.376(3)
C8 H8 0.9500
C9 C10 1.391(3)
C9 H9 0.9500
C10 H10 0.9500
C11 C12 1.432(3)
C13 C18 1.388(3)
C13 C14 1.402(3)
C14 C15 1.372(3)
C14 H14 0.9500
C15 C16 1.396(3)
C15 H15 0.9500
C16 C17 1.395(3)
C17 C18 1.384(3)
C17 H17 0.9500
C18 H18 0.9500

loop_
_geom_hbond_atom_site_label_D
_geom_hbond_atom_site_label_H
_geom_hbond_atom_site_label_A
_geom_hbond_site_symmetry_A
_geom_hbond_distance_DH
_geom_hbond_distance_HA
_geom_hbond_distance_DA
_geom_hbond_angle_DHA
O1 H4 O2 1_664 0.95(3) 1.65(3) 2.586(2) 166(3)
N2 H19 Cl1 . 0.87(3) 2.35(3) 3.1077(19) 145(2)
O2 H20 Cl1 . 0.84(3) 2.25(3) 3.0959(16) 180(3)
O2 H21 Cl1 2_565 0.85(3) 2.30(3) 3.1467(17) 170(2)

loop_
_geom_torsion_atom_site_label_1
_geom_torsion_atom_site_label_2
_geom_torsion_atom_site_label_3
_geom_torsion_atom_site_label_4
_geom_torsion
C5 N3 N4 C13 -178.33(16)
C12 N1 C1 C2 0.2(3)
N1 C1 C2 C3 -0.2(3)
C1 C2 C3 C4 -0.2(3)
C2 C3 C4 C12 0.6(3)
C2 C3 C4 C5 179.22(19)
N4 N3 C5 C6 13.2(3)
N4 N3 C5 C4 -169.79(17)
C12 C4 C5 C6 -0.7(3)
C3 C4 C5 C6 -179.33(19)
C12 C4 C5 N3 -177.80(17)
C3 C4 C5 N3 3.6(3)
N3 C5 C6 C7 176.79(18)
C4 C5 C6 C7 0.0(3)
C5 C6 C7 C11 0.2(3)
C5 C6 C7 C8 -179.3(2)
C11 C7 C8 C9 -0.3(3)
C6 C7 C8 C9 179.22(19)
C7 C8 C9 C10 0.7(3)
C11 N2 C10 C9 0.0(3)
C8 C9 C10 N2 -0.5(3)
C10 N2 C11 C7 0.4(3)
C10 N2 C11 C12 -179.60(18)
C8 C7 C11 N2 -0.3(3)
C6 C7 C11 N2 -179.78(17)
C8 C7 C11 C12 179.75(18)
C6 C7 C11 C12 0.2(3)
C1 N1 C12 C4 0.2(3)
C1 N1 C12 C11 179.76(18)
C3 C4 C12 N1 -0.6(3)
C5 C4 C12 N1 -179.33(18)
C3 C4 C12 C11 179.85(18)
C5 C4 C12 C11 1.1(3)
N2 C11 C12 N1 -0.5(3)
C7 C11 C12 N1 179.51(18)
N2 C11 C12 C4 179.09(17)
C7 C11 C12 C4 -0.9(3)
N3 N4 C13 C18 -178.43(17)
N3 N4 C13 C14 1.1(3)
C18 C13 C14 C15 1.5(3)
N4 C13 C14 C15 -178.00(19)
C13 C14 C15 C16 1.2(3)
C14 C15 C16 O1 177.6(2)
C14 C15 C16 C17 -3.1(3)
O1 C16 C17 C18 -178.53(18)
C15 C16 C17 C18 2.3(3)
C16 C17 C18 C13 0.5(3)
C14 C13 C18 C17 -2.4(3)
N4 C13 C18 C17 177.18(17)

loop_
_cod_related_entry_id
_cod_related_entry_database
_cod_related_entry_code
1 ChemSpider 30657250
